data_7135641
loop_
_publ_author_name
'Sahoo, Dipali Digangana'
'Pan, Subhas Chandra'

_publ_section_title
;
 Organocatalytic asymmetric [3+3] annulation reaction between
 5-aminopyrazoles and enynones: synthesis of
 pyrazolo[3,4-<i>b</i>]pyridines.
;
_journal_issue 28
_journal_name_full 'Chemical communications (Cambridge, England)'
_journal_page_first 7369
_journal_page_last 7372
_journal_paper_doi 10.1039/d6cc01164k
_journal_volume 62
_journal_year 2026
_chemical_absolute_configuration R
_chemical_formula_sum 'C27 H21 N3'
_chemical_formula_weight 387.47
_space_group_crystal_system monoclinic
_space_group_IT_number 4
_space_group_name_Hall 'P 2yb'
_space_group_name_H-M_alt 'P 1 21 1'
_atom_sites_solution_hydrogens geom
_audit_creation_method SHELXL-2019/3
_audit_update_record
;
2026-01-30 deposited with the CCDC.	2026-03-18 downloaded from the CCDC.
;
_cell_angle_alpha 90
_cell_angle_beta 97.701(2)
_cell_angle_gamma 90
_cell_formula_units_Z 2
_cell_length_a 10.9402(7)
_cell_length_b 8.5319(5)
_cell_length_c 11.4283(7)
_cell_measurement_reflns_used 9972
_cell_measurement_temperature 297(2)
_cell_measurement_theta_max 24.91
_cell_measurement_theta_min 2.42
_cell_volume 1057.10(11)
_computing_cell_refinement 'Bruker SAINT'
_computing_data_collection 'Bruker APEX2'
_computing_data_reduction 'Bruker SAINT'
_computing_molecular_graphics 'Bruker SHELXTL'
_computing_publication_material 'Bruker SHELXTL'
_computing_structure_refinement 'SHELXL-2019/2 (Sheldrick, 2019)'
_computing_structure_solution 'SHELXT 2018/2 (Sheldrick, 2018)'
_diffrn_ambient_temperature 297(2)
_diffrn_measured_fraction_theta_full 0.998
_diffrn_measured_fraction_theta_max 0.998
_diffrn_measurement_device_type 'Bruker APEX-II CCD'
_diffrn_measurement_method '\f and \w scans'
_diffrn_radiation_type MoK\a
_diffrn_radiation_wavelength 0.71073
_diffrn_reflns_av_R_equivalents 0.0506
_diffrn_reflns_av_unetI/netI 0.0388
_diffrn_reflns_Laue_measured_fraction_full 0.998
_diffrn_reflns_Laue_measured_fraction_max 0.998
_diffrn_reflns_limit_h_max 12
_diffrn_reflns_limit_h_min -13
_diffrn_reflns_limit_k_max 10
_diffrn_reflns_limit_k_min -10
_diffrn_reflns_limit_l_max 13
_diffrn_reflns_limit_l_min -13
_diffrn_reflns_number 25911
_diffrn_reflns_point_group_measured_fraction_full 0.998
_diffrn_reflns_point_group_measured_fraction_max 0.998
_diffrn_reflns_theta_full 25.025
_diffrn_reflns_theta_max 25.025
_diffrn_reflns_theta_min 1.878
_exptl_absorpt_coefficient_mu 0.071
_exptl_crystal_colour colourless
_exptl_crystal_density_diffrn 1.217
_exptl_crystal_description block
_exptl_crystal_F_000 408
_exptl_crystal_size_max 0.30
_exptl_crystal_size_mid 0.25
_exptl_crystal_size_min 0.20
_refine_diff_density_max 0.114
_refine_diff_density_min -0.171
_refine_diff_density_rms 0.033
_refine_ls_abs_structure_details
;
 Flack x determined using 1059 quotients [(I+)-(I-)]/[(I+)+(I-)]
 (Parsons, Flack and Wagner, Acta Cryst. B69 (2013) 249-259).
;
_refine_ls_abs_structure_Flack -2.3(10)
_refine_ls_extinction_method none
_refine_ls_goodness_of_fit_ref 1.112
_refine_ls_hydrogen_treatment constr
_refine_ls_matrix_type full
_refine_ls_number_parameters 272
_refine_ls_number_reflns 3726
_refine_ls_number_restraints 1
_refine_ls_restrained_S_all 1.112
_refine_ls_R_factor_all 0.0737
_refine_ls_R_factor_gt 0.0440
_refine_ls_shift/su_max 0.000
_refine_ls_shift/su_mean 0.000
_refine_ls_structure_factor_coef Fsqd
_refine_ls_weighting_details 'w=1/[\s^2^(Fo^2^)+(0.0374P)^2^+0.1394P] where P=(Fo^2^+2Fc^2^)/3'
_refine_ls_weighting_scheme calc
_refine_ls_wR_factor_gt 0.0861
_refine_ls_wR_factor_ref 0.1010
_reflns_Friedel_coverage 0.863
_reflns_Friedel_fraction_full 0.998
_reflns_Friedel_fraction_max 0.998
_reflns_number_gt 2802
_reflns_number_total 3726
_reflns_threshold_expression 'I > 2\s(I)'
_cod_data_source_file d6cc01164k2.cif
_cod_data_source_block dds_pyr_yn_chyral_0m_a
_cod_depositor_comments 'Adding full bibliography for 7135641.cif.'
_cod_original_sg_symbol_H-M 'P 21'
_cod_database_code 7135641
_shelx_shelxl_version_number 2019/3
_shelx_space_group_comment
;
The symmetry employed for this shelxl refinement is uniquely defined
by the following loop, which should always be used as a source of
symmetry information in preference to the above space-group names.
They are only intended as comments.
;

loop_
_space_group_symop_operation_xyz
'x, y, z'
'-x, y+1/2, -z'

loop_
_atom_site_label
_atom_site_type_symbol
_atom_site_fract_x
_atom_site_fract_y
_atom_site_fract_z
_atom_site_U_iso_or_equiv
_atom_site_adp_type
_atom_site_occupancy
_atom_site_site_symmetry_order
_atom_site_calc_flag
_atom_site_refinement_flags_posn
_atom_site_refinement_flags_adp
_atom_site_refinement_flags_occupancy
_atom_site_disorder_assembly
_atom_site_disorder_group
N1 N 0.5394(2) 0.5187(3) 0.3676(2) 0.0467(7) Uani 1 1 d . . . . .
N2 N 0.7174(2) 0.5177(3) 0.5200(2) 0.0444(7) Uani 1 1 d . . . . .
N3 N 0.7426(2) 0.5286(4) 0.6397(2) 0.0483(7) Uani 1 1 d . . . . .
C1 C 0.1965(3) 0.5341(5) 0.0420(3) 0.0483(8) Uani 1 1 d . . . . .
C2 C 0.0915(3) 0.6261(5) 0.0354(3) 0.0584(10) Uani 1 1 d . . . . .
H2 H 0.077630 0.686785 0.099900 0.070 Uiso 1 1 calc R U . . .
C3 C 0.0075(3) 0.6289(6) -0.0656(4) 0.0715(12) Uani 1 1 d . . . . .
H3 H -0.062701 0.691040 -0.068898 0.086 Uiso 1 1 calc R U . . .
C4 C 0.0271(4) 0.5404(7) -0.1608(3) 0.0757(12) Uani 1 1 d . . . . .
H4 H -0.029503 0.542875 -0.229163 0.091 Uiso 1 1 calc R U . . .
C5 C 0.1299(4) 0.4483(6) -0.1558(3) 0.0773(13) Uani 1 1 d . . . . .
H5 H 0.142230 0.387188 -0.220557 0.093 Uiso 1 1 calc R U . . .
C6 C 0.2163(3) 0.4451(5) -0.0547(3) 0.0684(11) Uani 1 1 d . . . . .
H6 H 0.286781 0.383480 -0.052176 0.082 Uiso 1 1 calc R U . . .
C7 C 0.2826(3) 0.5350(5) 0.1486(3) 0.0534(9) Uani 1 1 d . . . . .
C8 C 0.3540(3) 0.5390(5) 0.2368(3) 0.0524(9) Uani 1 1 d . . . . .
C9 C 0.4247(3) 0.5587(5) 0.3501(3) 0.0474(8) Uani 1 1 d . . . . .
C10 C 0.5945(3) 0.5423(4) 0.4833(3) 0.0413(7) Uani 1 1 d . . . . .
C11 C 0.5388(3) 0.5722(4) 0.5815(3) 0.0433(8) Uani 1 1 d . . . . .
C12 C 0.4013(3) 0.5914(4) 0.5690(3) 0.0507(10) Uani 1 1 d . . . . .
H12 H 0.381674 0.676012 0.621367 0.061 Uiso 1 1 calc R U . . .
C13 C 0.3589(3) 0.6401(5) 0.4408(3) 0.0591(10) Uani 1 1 d . . . . .
H13A H 0.271235 0.619297 0.422721 0.071 Uiso 1 1 calc R U . . .
H13B H 0.370646 0.752264 0.433968 0.071 Uiso 1 1 calc R U . . .
C14 C 0.6339(3) 0.5597(4) 0.6778(2) 0.0431(8) Uani 1 1 d . . . . .
C15 C 0.8147(3) 0.4802(4) 0.4533(3) 0.0457(9) Uani 1 1 d . . . . .
C16 C 0.8160(3) 0.5436(5) 0.3430(3) 0.0587(10) Uani 1 1 d . . . . .
H16 H 0.752708 0.609788 0.310834 0.070 Uiso 1 1 calc R U . . .
C17 C 0.9116(3) 0.5086(6) 0.2804(3) 0.0742(13) Uani 1 1 d . . . . .
H17 H 0.912337 0.549848 0.205188 0.089 Uiso 1 1 calc R U . . .
C18 C 1.0063(4) 0.4123(6) 0.3292(4) 0.0751(13) Uani 1 1 d . . . . .
H18 H 1.071289 0.389518 0.287232 0.090 Uiso 1 1 calc R U . . .
C19 C 1.0045(3) 0.3505(5) 0.4394(4) 0.0714(12) Uani 1 1 d . . . . .
H19 H 1.068454 0.285636 0.471995 0.086 Uiso 1 1 calc R U . . .
C20 C 0.9087(3) 0.3834(5) 0.5024(3) 0.0581(10) Uani 1 1 d . . . . .
H20 H 0.907574 0.340894 0.577159 0.070 Uiso 1 1 calc R U . . .
C21 C 0.3389(3) 0.4418(6) 0.6026(4) 0.0774(13) Uani 1 1 d . . . . .
H21A H 0.251355 0.458110 0.595494 0.116 Uiso 1 1 calc R U . . .
H21B H 0.369541 0.414416 0.682644 0.116 Uiso 1 1 calc R U . . .
H21C H 0.356274 0.358405 0.550904 0.116 Uiso 1 1 calc R U . . .
C22 C 0.6262(3) 0.5631(4) 0.8058(3) 0.0458(8) Uani 1 1 d . . . . .
C23 C 0.7035(3) 0.4689(5) 0.8806(3) 0.0563(10) Uani 1 1 d . . . . .
H23 H 0.762557 0.408504 0.850171 0.068 Uiso 1 1 calc R U . . .
C24 C 0.6950(3) 0.4625(5) 1.0004(3) 0.0642(11) Uani 1 1 d . . . . .
H24 H 0.748371 0.398931 1.049723 0.077 Uiso 1 1 calc R U . . .
C25 C 0.6077(3) 0.5502(6) 1.0460(3) 0.0639(10) Uani 1 1 d . . . . .
H25 H 0.600873 0.545024 1.126166 0.077 Uiso 1 1 calc R U . . .
C26 C 0.5299(4) 0.6462(5) 0.9726(3) 0.0654(11) Uani 1 1 d . . . . .
H26 H 0.471098 0.706545 1.003484 0.079 Uiso 1 1 calc R U . . .
C27 C 0.5395(3) 0.6525(5) 0.8531(3) 0.0582(10) Uani 1 1 d . . . . .
H27 H 0.487085 0.717615 0.804182 0.070 Uiso 1 1 calc R U . . .

loop_
_atom_site_aniso_label
_atom_site_aniso_U_11
_atom_site_aniso_U_22
_atom_site_aniso_U_33
_atom_site_aniso_U_23
_atom_site_aniso_U_13
_atom_site_aniso_U_12
N1 0.0418(15) 0.0563(19) 0.0403(15) 0.0031(14) -0.0011(11) 0.0021(14)
N2 0.0358(13) 0.058(2) 0.0387(15) -0.0002(14) 0.0011(11) -0.0003(14)
N3 0.0421(14) 0.063(2) 0.0388(15) -0.0006(15) 0.0000(11) -0.0022(15)
C1 0.0390(17) 0.060(2) 0.0442(19) 0.0019(19) -0.0005(13) -0.0024(19)
C2 0.0420(19) 0.074(3) 0.058(2) -0.005(2) 0.0017(16) -0.0036(19)
C3 0.046(2) 0.083(3) 0.080(3) -0.001(3) -0.0095(19) 0.005(2)
C4 0.061(2) 0.101(3) 0.059(2) 0.006(3) -0.0151(19) -0.013(3)
C5 0.073(3) 0.110(4) 0.047(2) -0.018(2) 0.002(2) -0.009(3)
C6 0.053(2) 0.086(3) 0.064(3) -0.012(2) 0.0009(18) 0.009(2)
C7 0.0433(17) 0.064(2) 0.051(2) 0.001(2) 0.0004(16) 0.0013(19)
C8 0.0406(17) 0.064(2) 0.050(2) 0.000(2) -0.0019(15) 0.0061(19)
C9 0.0420(18) 0.050(2) 0.0481(19) 0.0033(18) -0.0024(15) 0.0021(18)
C10 0.0363(15) 0.0438(19) 0.0426(17) 0.0021(17) 0.0008(13) -0.0002(16)
C11 0.0392(16) 0.047(2) 0.0435(18) 0.0014(16) 0.0025(14) 0.0008(15)
C12 0.0425(18) 0.059(3) 0.050(2) -0.0068(17) 0.0045(15) 0.0049(17)
C13 0.050(2) 0.071(3) 0.054(2) -0.008(2) -0.0025(16) 0.015(2)
C14 0.0404(17) 0.045(2) 0.0428(18) -0.0010(17) 0.0028(14) -0.0015(17)
C15 0.0340(17) 0.058(2) 0.0443(19) -0.0046(17) 0.0040(14) -0.0037(16)
C16 0.0487(19) 0.080(3) 0.048(2) 0.007(2) 0.0063(15) 0.001(2)
C17 0.059(2) 0.112(4) 0.054(2) -0.001(3) 0.0156(19) -0.006(3)
C18 0.052(2) 0.103(4) 0.074(3) -0.017(3) 0.022(2) -0.002(2)
C19 0.044(2) 0.082(3) 0.088(3) -0.009(3) 0.008(2) 0.009(2)
C20 0.0398(19) 0.068(3) 0.066(3) 0.005(2) 0.0039(18) 0.0029(18)
C21 0.051(2) 0.087(3) 0.094(3) 0.015(3) 0.010(2) -0.007(2)
C22 0.0399(16) 0.054(2) 0.0426(17) -0.0035(18) 0.0011(14) -0.0052(18)
C23 0.051(2) 0.071(3) 0.046(2) -0.0014(19) 0.0021(16) 0.0044(19)
C24 0.064(2) 0.081(3) 0.045(2) 0.007(2) 0.0004(18) 0.004(2)
C25 0.070(2) 0.076(3) 0.046(2) -0.003(2) 0.0068(18) -0.012(3)
C26 0.068(2) 0.077(3) 0.052(2) -0.010(2) 0.0144(18) 0.000(2)
C27 0.057(2) 0.064(2) 0.053(2) -0.004(2) 0.0041(17) 0.003(2)

loop_
_atom_type_symbol
_atom_type_description
_atom_type_scat_dispersion_real
_atom_type_scat_dispersion_imag
_atom_type_scat_source
C C 0.0034 0.0017 'International Tables Vol C Tables 4.2.6.8 and 6.1.1.4'
H H 0.0000 0.0000 'International Tables Vol C Tables 4.2.6.8 and 6.1.1.4'
N N 0.0066 0.0034 'International Tables Vol C Tables 4.2.6.8 and 6.1.1.4'

loop_
_geom_angle_atom_site_label_1
_geom_angle_atom_site_label_2
_geom_angle_atom_site_label_3
_geom_angle
_geom_angle_site_symmetry_1
_geom_angle_site_symmetry_3
_geom_angle_publ_flag
C9 N1 C10 113.4(3) . . ?
N3 N2 C10 110.8(2) . . ?
N3 N2 C15 119.2(2) . . ?
C10 N2 C15 130.0(2) . . ?
C14 N3 N2 105.7(2) . . ?
C6 C1 C2 119.0(3) . . ?
C6 C1 C7 121.7(3) . . ?
C2 C1 C7 119.3(3) . . ?
C3 C2 C1 120.8(4) . . ?
C3 C2 H2 119.6 . . ?
C1 C2 H2 119.6 . . ?
C4 C3 C2 120.0(4) . . ?
C4 C3 H3 120.0 . . ?
C2 C3 H3 120.0 . . ?
C3 C4 C5 120.1(3) . . ?
C3 C4 H4 120.0 . . ?
C5 C4 H4 120.0 . . ?
C4 C5 C6 120.6(4) . . ?
C4 C5 H5 119.7 . . ?
C6 C5 H5 119.7 . . ?
C1 C6 C5 119.4(4) . . ?
C1 C6 H6 120.3 . . ?
C5 C6 H6 120.3 . . ?
C8 C7 C1 178.6(4) . . ?
C7 C8 C9 170.7(4) . . ?
N1 C9 C8 120.5(3) . . ?
N1 C9 C13 124.0(3) . . ?
C8 C9 C13 115.3(3) . . ?
C11 C10 N2 107.7(2) . . ?
C11 C10 N1 128.4(3) . . ?
N2 C10 N1 123.4(3) . . ?
C10 C11 C14 105.2(3) . . ?
C10 C11 C12 119.5(3) . . ?
C14 C11 C12 134.9(3) . . ?
C11 C12 C21 111.3(3) . . ?
C11 C12 C13 107.0(3) . . ?
C21 C12 C13 112.3(3) . . ?
C11 C12 H12 108.7 . . ?
C21 C12 H12 108.7 . . ?
C13 C12 H12 108.7 . . ?
C9 C13 C12 114.9(3) . . ?
C9 C13 H13A 108.6 . . ?
C12 C13 H13A 108.6 . . ?
C9 C13 H13B 108.6 . . ?
C12 C13 H13B 108.6 . . ?
H13A C13 H13B 107.5 . . ?
N3 C14 C11 110.6(2) . . ?
N3 C14 C22 119.6(2) . . ?
C11 C14 C22 129.5(3) . . ?
C16 C15 C20 120.7(3) . . ?
C16 C15 N2 120.2(3) . . ?
C20 C15 N2 119.1(3) . . ?
C15 C16 C17 119.6(4) . . ?
C15 C16 H16 120.2 . . ?
C17 C16 H16 120.2 . . ?
C16 C17 C18 120.0(4) . . ?
C16 C17 H17 120.0 . . ?
C18 C17 H17 120.0 . . ?
C19 C18 C17 119.9(4) . . ?
C19 C18 H18 120.0 . . ?
C17 C18 H18 120.0 . . ?
C18 C19 C20 120.6(4) . . ?
C18 C19 H19 119.7 . . ?
C20 C19 H19 119.7 . . ?
C19 C20 C15 119.2(4) . . ?
C19 C20 H20 120.4 . . ?
C15 C20 H20 120.4 . . ?
C12 C21 H21A 109.5 . . ?
C12 C21 H21B 109.5 . . ?
H21A C21 H21B 109.5 . . ?
C12 C21 H21C 109.5 . . ?
H21A C21 H21C 109.5 . . ?
H21B C21 H21C 109.5 . . ?
C23 C22 C27 118.3(3) . . ?
C23 C22 C14 119.5(3) . . ?
C27 C22 C14 122.1(3) . . ?
C22 C23 C24 121.3(4) . . ?
C22 C23 H23 119.3 . . ?
C24 C23 H23 119.3 . . ?
C25 C24 C23 119.8(4) . . ?
C25 C24 H24 120.1 . . ?
C23 C24 H24 120.1 . . ?
C24 C25 C26 119.8(3) . . ?
C24 C25 H25 120.1 . . ?
C26 C25 H25 120.1 . . ?
C25 C26 C27 120.0(4) . . ?
C25 C26 H26 120.0 . . ?
C27 C26 H26 120.0 . . ?
C22 C27 C26 120.7(4) . . ?
C22 C27 H27 119.6 . . ?
C26 C27 H27 119.6 . . ?

loop_
_geom_bond_atom_site_label_1
_geom_bond_atom_site_label_2
_geom_bond_distance
_geom_bond_site_symmetry_2
_geom_bond_publ_flag
N1 C9 1.290(4) . ?
N1 C10 1.393(4) . ?
N2 N3 1.362(3) . ?
N2 C10 1.370(3) . ?
N2 C15 1.426(4) . ?
N3 C14 1.347(4) . ?
C1 C6 1.382(5) . ?
C1 C2 1.385(5) . ?
C1 C7 1.436(4) . ?
C2 C3 1.375(5) . ?
C2 H2 0.9300 . ?
C3 C4 1.365(6) . ?
C3 H3 0.9300 . ?
C4 C5 1.367(6) . ?
C4 H4 0.9300 . ?
C5 C6 1.392(5) . ?
C5 H5 0.9300 . ?
C6 H6 0.9300 . ?
C7 C8 1.190(4) . ?
C8 C9 1.426(4) . ?
C9 C13 1.509(5) . ?
C10 C11 1.370(4) . ?
C11 C14 1.414(4) . ?
C11 C12 1.501(4) . ?
C12 C21 1.521(5) . ?
C12 C13 1.533(5) . ?
C12 H12 0.9800 . ?
C13 H13A 0.9700 . ?
C13 H13B 0.9700 . ?
C14 C22 1.476(4) . ?
C15 C16 1.373(4) . ?
C15 C20 1.379(5) . ?
C16 C17 1.377(5) . ?
C16 H16 0.9300 . ?
C17 C18 1.380(6) . ?
C17 H17 0.9300 . ?
C18 C19 1.368(6) . ?
C18 H18 0.9300 . ?
C19 C20 1.377(5) . ?
C19 H19 0.9300 . ?
C20 H20 0.9300 . ?
C21 H21A 0.9600 . ?
C21 H21B 0.9600 . ?
C21 H21C 0.9600 . ?
C22 C23 1.377(5) . ?
C22 C27 1.383(5) . ?
C23 C24 1.386(5) . ?
C23 H23 0.9300 . ?
C24 C25 1.369(5) . ?
C24 H24 0.9300 . ?
C25 C26 1.381(6) . ?
C25 H25 0.9300 . ?
C26 C27 1.385(5) . ?
C26 H26 0.9300 . ?
C27 H27 0.9300 . ?

loop_
_geom_torsion_atom_site_label_1
_geom_torsion_atom_site_label_2
_geom_torsion_atom_site_label_3
_geom_torsion_atom_site_label_4
_geom_torsion
_geom_torsion_site_symmetry_1
_geom_torsion_site_symmetry_2
_geom_torsion_site_symmetry_3
_geom_torsion_site_symmetry_4
_geom_torsion_publ_flag
C10 N2 N3 C14 0.2(4) . . . . ?
C15 N2 N3 C14 -178.0(3) . . . . ?
C6 C1 C2 C3 0.3(6) . . . . ?
C7 C1 C2 C3 179.6(4) . . . . ?
C1 C2 C3 C4 -0.1(6) . . . . ?
C2 C3 C4 C5 0.4(7) . . . . ?
C3 C4 C5 C6 -0.9(7) . . . . ?
C2 C1 C6 C5 -0.7(6) . . . . ?
C7 C1 C6 C5 179.9(4) . . . . ?
C4 C5 C6 C1 1.1(7) . . . . ?
C10 N1 C9 C8 -178.7(3) . . . . ?
C10 N1 C9 C13 6.6(5) . . . . ?
N3 N2 C10 C11 0.9(4) . . . . ?
C15 N2 C10 C11 178.9(3) . . . . ?
N3 N2 C10 N1 -171.5(3) . . . . ?
C15 N2 C10 N1 6.5(6) . . . . ?
C9 N1 C10 C11 13.6(5) . . . . ?
C9 N1 C10 N2 -175.6(3) . . . . ?
N2 C10 C11 C14 -1.6(4) . . . . ?
N1 C10 C11 C14 170.3(4) . . . . ?
N2 C10 C11 C12 -175.2(3) . . . . ?
N1 C10 C11 C12 -3.3(6) . . . . ?
C10 C11 C12 C21 99.6(4) . . . . ?
C14 C11 C12 C21 -71.6(5) . . . . ?
C10 C11 C12 C13 -23.4(5) . . . . ?
C14 C11 C12 C13 165.3(4) . . . . ?
N1 C9 C13 C12 -34.7(5) . . . . ?
C8 C9 C13 C12 150.4(3) . . . . ?
C11 C12 C13 C9 39.3(4) . . . . ?
C21 C12 C13 C9 -83.1(4) . . . . ?
N2 N3 C14 C11 -1.2(4) . . . . ?
N2 N3 C14 C22 173.8(3) . . . . ?
C10 C11 C14 N3 1.8(4) . . . . ?
C12 C11 C14 N3 174.0(4) . . . . ?
C10 C11 C14 C22 -172.7(4) . . . . ?
C12 C11 C14 C22 -0.5(7) . . . . ?
N3 N2 C15 C16 -145.8(3) . . . . ?
C10 N2 C15 C16 36.4(5) . . . . ?
N3 N2 C15 C20 32.3(4) . . . . ?
C10 N2 C15 C20 -145.6(4) . . . . ?
C20 C15 C16 C17 0.8(6) . . . . ?
N2 C15 C16 C17 178.8(3) . . . . ?
C15 C16 C17 C18 -1.0(6) . . . . ?
C16 C17 C18 C19 0.6(7) . . . . ?
C17 C18 C19 C20 0.0(7) . . . . ?
C18 C19 C20 C15 -0.2(6) . . . . ?
C16 C15 C20 C19 -0.1(5) . . . . ?
N2 C15 C20 C19 -178.2(3) . . . . ?
N3 C14 C22 C23 -30.4(5) . . . . ?
C11 C14 C22 C23 143.6(4) . . . . ?
N3 C14 C22 C27 152.8(3) . . . . ?
C11 C14 C22 C27 -33.2(6) . . . . ?
C27 C22 C23 C24 0.3(5) . . . . ?
C14 C22 C23 C24 -176.6(3) . . . . ?
C22 C23 C24 C25 0.5(6) . . . . ?
C23 C24 C25 C26 -1.0(6) . . . . ?
C24 C25 C26 C27 0.6(6) . . . . ?
C23 C22 C27 C26 -0.7(6) . . . . ?
C14 C22 C27 C26 176.2(3) . . . . ?
C25 C26 C27 C22 0.2(6) . . . . ?
